data_7020961
loop_
_publ_author_name
'O'Reilly, Matthew E.'
'Ghiviriga, Ion'
'Abboud, Khalil A.'
'Veige, Adam S.'

_publ_section_title
;
 Unusually stable tungstenacyclobutadienes featuring an ONO trianionic
 pincer-type ligand
;
_journal_issue 10
_journal_name_full 'Dalton Transactions'
_journal_page_first 3326
_journal_paper_doi 10.1039/c2dt32653a
_journal_volume 42
_journal_year 2013
_chemical_formula_sum 'C29 H31 F12 N O3 W'
_chemical_formula_weight 853.40
_space_group_IT_number 14
_symmetry_cell_setting monoclinic
_symmetry_space_group_name_Hall '-P 2yn'
_symmetry_space_group_name_H-M 'P 1 21/n 1'
_atom_sites_solution_hydrogens geom
_atom_sites_solution_primary direct
_atom_sites_solution_secondary difmap
_audit_creation_method SHELXL-97
_audit_update_record
;
2012-07-12 # Formatted by publCIF
;
_cell_angle_alpha 90.00
_cell_angle_beta 97.389(3)
_cell_angle_gamma 90.00
_cell_formula_units_Z 4
_cell_length_a 11.4139(18)
_cell_length_b 9.5278(15)
_cell_length_c 28.609(5)
_cell_measurement_reflns_used 9869
_cell_measurement_temperature 100(2)
_cell_measurement_theta_max 33.47
_cell_measurement_theta_min 2.25
_cell_volume 3085.4(9)
_computing_cell_refinement 'Bruker APEX2'
_computing_data_collection 'Bruker APEX2 (Bruker, 2008)'
_computing_data_reduction 'Bruker SAINT (Bruker, 2008)'
_computing_molecular_graphics 'Bruker SHELXTL'
_computing_publication_material 'Bruker SHELXTL'
_computing_structure_refinement 'Bruker SHELXTL'
_computing_structure_solution 'Bruker SHELXTL (Bruker, 2008)'
_diffrn_ambient_temperature 100(2)
_diffrn_measured_fraction_theta_full 1.000
_diffrn_measured_fraction_theta_max 1.000
_diffrn_measurement_device_type 'Bruker APEX-II DUO'
_diffrn_measurement_method 'phi and omega scans'
_diffrn_radiation_monochromator 'Bruker Triumph'
_diffrn_radiation_source 'fine-focus sealed tube'
_diffrn_radiation_type MoK\a
_diffrn_radiation_wavelength 0.71073
_diffrn_reflns_av_R_equivalents 0.0459
_diffrn_reflns_av_sigmaI/netI 0.0264
_diffrn_reflns_limit_h_max 14
_diffrn_reflns_limit_h_min -14
_diffrn_reflns_limit_k_max 12
_diffrn_reflns_limit_k_min -12
_diffrn_reflns_limit_l_max 37
_diffrn_reflns_limit_l_min -37
_diffrn_reflns_number 43295
_diffrn_reflns_theta_full 27.50
_diffrn_reflns_theta_max 27.50
_diffrn_reflns_theta_min 1.85
_exptl_absorpt_coefficient_mu 3.849
_exptl_absorpt_correction_T_max 0.9201
_exptl_absorpt_correction_T_min 0.2954
_exptl_absorpt_correction_type numerical
_exptl_absorpt_process_details 'based on measured indexed crystal faces, Bruker SHELXTL v6.14 (Bruker 2008)'
_exptl_crystal_colour blue
_exptl_crystal_density_diffrn 1.837
_exptl_crystal_density_method 'not measured'
_exptl_crystal_description plates
_exptl_crystal_F_000 1672
_exptl_crystal_size_max 0.42
_exptl_crystal_size_mid 0.10
_exptl_crystal_size_min 0.02
_refine_diff_density_max 1.537
_refine_diff_density_min -0.767
_refine_diff_density_rms 0.089
_refine_ls_extinction_method none
_refine_ls_goodness_of_fit_ref 1.056
_refine_ls_hydrogen_treatment constr
_refine_ls_matrix_type full
_refine_ls_number_parameters 412
_refine_ls_number_reflns 7092
_refine_ls_number_restraints 0
_refine_ls_restrained_S_all 1.056
_refine_ls_R_factor_all 0.0350
_refine_ls_R_factor_gt 0.0242
_refine_ls_shift/su_max 0.003
_refine_ls_shift/su_mean 0.000
_refine_ls_structure_factor_coef Fsqd
_refine_ls_weighting_details 'calc w=1/[\s^2^(Fo^2^)+(0.0177P)^2^+3.3570P] where P=(Fo^2^+2Fc^2^)/3'
_refine_ls_weighting_scheme calc
_refine_ls_wR_factor_gt 0.0473
_refine_ls_wR_factor_ref 0.0496
_reflns_number_gt 5724
_reflns_number_total 7092
_reflns_threshold_expression I>2\s(I)
_cod_data_source_file c2dt32653a.txt
_cod_data_source_block orei36
_cod_original_cell_volume 3085.4(8)
_cod_original_sg_symbol_H-M P21/n
_cod_database_code 7020961

loop_
_symmetry_equiv_pos_as_xyz
'x, y, z'
'-x+1/2, y+1/2, -z+1/2'
'-x, -y, -z'
'x-1/2, -y-1/2, z-1/2'

loop_
_atom_site_label
_atom_site_type_symbol
_atom_site_fract_x
_atom_site_fract_y
_atom_site_fract_z
_atom_site_U_iso_or_equiv
_atom_site_adp_type
_atom_site_occupancy
_atom_site_symmetry_multiplicity
_atom_site_calc_flag
_atom_site_refinement_flags
_atom_site_disorder_assembly
_atom_site_disorder_group
W1 W 0.254217(9) 1.002212(12) 0.357227(3) 0.01109(4) Uani 1 1 d . A .
F1 F -0.01691(15) 0.93368(19) 0.42915(6) 0.0249(4) Uani 1 1 d . A .
F2 F -0.09861(14) 0.88401(19) 0.35939(6) 0.0244(4) Uani 1 1 d . A .
F3 F -0.09892(14) 0.73240(18) 0.41460(6) 0.0221(4) Uani 1 1 d . A .
F4 F -0.01447(16) 0.65220(19) 0.31933(6) 0.0252(4) Uani 1 1 d . A .
F5 F 0.03300(16) 0.53150(16) 0.38239(6) 0.0234(4) Uani 1 1 d . A .
F6 F 0.16673(15) 0.59728(18) 0.34082(6) 0.0236(4) Uani 1 1 d . A .
F7 F 0.53196(15) 0.97863(17) 0.25999(5) 0.0217(4) Uani 1 1 d . A .
F8 F 0.54395(15) 1.18702(17) 0.28873(6) 0.0202(4) Uani 1 1 d . A .
F9 F 0.69080(14) 1.04617(18) 0.30305(6) 0.0203(4) Uani 1 1 d . A .
F10 F 0.58965(17) 1.20770(17) 0.38261(6) 0.0250(4) Uani 1 1 d . A .
F11 F 0.69463(14) 1.02172(18) 0.39569(6) 0.0212(4) Uani 1 1 d . A .
F12 F 0.53031(15) 1.04093(18) 0.42410(5) 0.0189(4) Uani 1 1 d . A .
O1 O 0.12250(16) 0.8710(2) 0.35215(6) 0.0130(4) Uani 1 1 d . . .
O2 O 0.40226(16) 1.0487(2) 0.33423(6) 0.0133(4) Uani 1 1 d . . .
O3 O 0.15929(17) 1.1282(2) 0.30448(7) 0.0177(4) Uani 1 1 d . . .
N1 N 0.34469(19) 0.8401(2) 0.38890(8) 0.0111(5) Uani 1 1 d . . .
C1 C 0.0874(2) 0.7769(3) 0.38458(9) 0.0123(5) Uani 1 1 d . A .
C2 C 0.1784(2) 0.7498(3) 0.42815(9) 0.0119(5) Uani 1 1 d . . .
C3 C 0.2994(2) 0.7754(3) 0.42765(9) 0.0110(5) Uani 1 1 d . A .
C4 C 0.3782(2) 0.7388(3) 0.46744(9) 0.0138(6) Uani 1 1 d . . .
H4 H 0.4603 0.7554 0.4674 0.017 Uiso 1 1 calc R A .
C5 C 0.3396(3) 0.6796(3) 0.50639(9) 0.0148(6) Uani 1 1 d . A .
H5 H 0.3952 0.6559 0.5328 0.018 Uiso 1 1 calc R . .
C6 C 0.2201(3) 0.6538(3) 0.50772(9) 0.0154(6) Uani 1 1 d . . .
C7 C 0.1421(2) 0.6892(3) 0.46846(9) 0.0138(6) Uani 1 1 d . A .
H7 H 0.0603 0.6717 0.4689 0.017 Uiso 1 1 calc R . .
C8 C -0.0329(3) 0.8312(3) 0.39729(10) 0.0172(6) Uani 1 1 d . . .
C9 C 0.0671(3) 0.6385(3) 0.35691(10) 0.0172(6) Uani 1 1 d . . .
C10 C 0.1781(3) 0.5899(4) 0.55068(10) 0.0236(7) Uani 1 1 d . A .
H10A H 0.1747 0.6625 0.5747 0.035 Uiso 1 1 calc R . .
H10B H 0.2329 0.5158 0.5632 0.035 Uiso 1 1 calc R . .
H10C H 0.0992 0.5497 0.5421 0.035 Uiso 1 1 calc R . .
C11 C 0.5172(2) 1.0001(3) 0.34172(9) 0.0123(5) Uani 1 1 d . A .
C12 C 0.5214(2) 0.8391(3) 0.34680(9) 0.0113(5) Uani 1 1 d . . .
C13 C 0.4359(2) 0.7689(3) 0.36987(9) 0.0119(5) Uani 1 1 d . A .
C14 C 0.4446(2) 0.6221(3) 0.37337(9) 0.0144(6) Uani 1 1 d . . .
H14 H 0.3875 0.5722 0.3882 0.017 Uiso 1 1 calc R A .
C15 C 0.5331(3) 0.5482(3) 0.3560(1) 0.0167(6) Uani 1 1 d . A .
H15 H 0.5358 0.4489 0.3592 0.020 Uiso 1 1 calc R . .
C16 C 0.6184(2) 0.6156(3) 0.33392(10) 0.0169(6) Uani 1 1 d . . .
C17 C 0.6109(2) 0.7610(3) 0.33008(10) 0.0151(6) Uani 1 1 d . A .
H17 H 0.6692 0.8093 0.3154 0.018 Uiso 1 1 calc R . .
C18 C 0.5726(2) 1.0532(3) 0.29822(10) 0.0155(6) Uani 1 1 d . . .
C19 C 0.5836(2) 1.0677(3) 0.38657(10) 0.0148(6) Uani 1 1 d . . .
C20 C 0.7151(3) 0.5346(3) 0.31471(12) 0.0247(7) Uani 1 1 d . A .
H20A H 0.7751 0.5071 0.3407 0.037 Uiso 1 1 calc R . .
H20B H 0.7514 0.5936 0.2925 0.037 Uiso 1 1 calc R . .
H20C H 0.6816 0.4504 0.2984 0.037 Uiso 1 1 calc R . .
C21 C 0.2363(2) 1.1017(3) 0.40738(9) 0.0128(5) Uani 1 1 d . . .
C22 C 0.2411(3) 1.1896(3) 0.45084(10) 0.0161(6) Uani 1 1 d . A .
C23 C 0.2936(3) 1.1016(4) 0.49332(10) 0.0270(7) Uani 1 1 d . . .
H23A H 0.2966 1.1580 0.5221 0.040 Uiso 1 1 calc R A .
H23B H 0.3736 1.0716 0.4890 0.040 Uiso 1 1 calc R . .
H23C H 0.2440 1.0188 0.4961 0.040 Uiso 1 1 calc R . .
C24 C 0.1174(3) 1.2400(3) 0.45791(11) 0.0232(7) Uani 1 1 d . . .
H24A H 0.1221 1.2973 0.4865 0.035 Uiso 1 1 calc R A .
H24B H 0.0664 1.1587 0.4610 0.035 Uiso 1 1 calc R . .
H24C H 0.0844 1.2963 0.4307 0.035 Uiso 1 1 calc R . .
C25 C 0.3202(3) 1.3175(3) 0.44543(12) 0.0256(7) Uani 1 1 d . . .
H25A H 0.3238 1.3763 0.4737 0.038 Uiso 1 1 calc R A .
H25B H 0.2874 1.3720 0.4178 0.038 Uiso 1 1 calc R . .
H25C H 0.4000 1.2856 0.4414 0.038 Uiso 1 1 calc R . .
C26 C 0.0890(3) 1.2526(3) 0.31352(11) 0.0239(7) Uani 1 1 d . A .
H26A H 0.0885 1.3192 0.2869 0.029 Uiso 1 1 calc R . .
H26B H 0.1261 1.3002 0.3425 0.029 Uiso 1 1 calc R . .
C27 C -0.0347(3) 1.2141(4) 0.31926(16) 0.0429(10) Uani 1 1 d . . .
H27A H -0.0789 1.2990 0.3253 0.064 Uiso 1 1 calc R A .
H27B H -0.0345 1.1494 0.3459 0.064 Uiso 1 1 calc R . .
H27C H -0.0722 1.1687 0.2904 0.064 Uiso 1 1 calc R . .
C28 C 0.1156(7) 1.0644(8) 0.2583(2) 0.0287(15) Uiso 0.50 1 d P A 1
H28A H 0.0337 1.0308 0.2590 0.034 Uiso 0.50 1 calc PR A 1
H28B H 0.1137 1.1371 0.2335 0.034 Uiso 0.50 1 calc PR A 1
C28' C 0.1660(6) 1.1005(7) 0.2542(2) 0.0223(14) Uiso 0.50 1 d P A 2
H28C H 0.2306 1.1567 0.2436 0.027 Uiso 0.50 1 calc PR A 2
H28D H 0.0910 1.1290 0.2353 0.027 Uiso 0.50 1 calc PR A 2
C29 C 0.1877(3) 0.9493(4) 0.24659(13) 0.0354(8) Uiso 1 1 d . . .
H29A H 0.1557 0.9114 0.2157 0.053 Uiso 0.50 1 calc PR A 1
H29B H 0.1879 0.8756 0.2705 0.053 Uiso 0.50 1 calc PR A 1
H29C H 0.2686 0.9822 0.2455 0.053 Uiso 0.50 1 calc PR A 1
H29D H 0.1917 0.9323 0.2130 0.053 Uiso 0.50 1 calc PR A 2
H29E H 0.1231 0.8939 0.2567 0.053 Uiso 0.50 1 calc PR A 2
H29F H 0.2625 0.9216 0.2650 0.053 Uiso 0.50 1 calc PR A 2

loop_
_atom_site_aniso_label
_atom_site_aniso_U_11
_atom_site_aniso_U_22
_atom_site_aniso_U_33
_atom_site_aniso_U_23
_atom_site_aniso_U_13
_atom_site_aniso_U_12
W1 0.01040(5) 0.01105(5) 0.01185(5) 0.00291(5) 0.00152(3) 0.00097(5)
F1 0.0217(9) 0.0235(9) 0.0308(10) -0.0098(8) 0.0076(8) 0.0031(8)
F2 0.0126(8) 0.0329(10) 0.0272(9) 0.0087(8) 0.0009(7) 0.0043(8)
F3 0.0140(8) 0.0272(10) 0.0266(9) 0.0050(8) 0.0081(7) -0.0045(7)
F4 0.0261(10) 0.0292(10) 0.0179(9) -0.0048(8) -0.0065(7) -0.0055(8)
F5 0.0314(10) 0.0131(9) 0.0259(9) -0.0003(7) 0.0045(8) -0.0083(7)
F6 0.0221(9) 0.0230(9) 0.0271(9) -0.0100(8) 0.0086(8) -0.0002(8)
F7 0.0308(10) 0.0223(10) 0.0124(7) -0.0012(7) 0.0043(7) -0.0074(8)
F8 0.0256(10) 0.0147(8) 0.0210(9) 0.0060(7) 0.0061(7) -0.0034(7)
F9 0.0141(8) 0.0246(9) 0.0239(9) 0.0027(7) 0.0086(7) -0.0039(7)
F10 0.0416(11) 0.0109(8) 0.0208(9) -0.0007(7) -0.0027(8) -0.0045(8)
F11 0.0136(8) 0.0286(10) 0.0203(8) -0.0016(7) -0.0020(6) -0.0008(7)
F12 0.0215(9) 0.0243(9) 0.0114(8) 0.0000(7) 0.0037(7) -0.0002(7)
O1 0.0105(9) 0.0159(10) 0.0122(9) 0.0049(8) 0.0001(7) -0.0029(8)
O2 0.0084(9) 0.0153(9) 0.0169(9) 0.0062(8) 0.0040(7) 0.0016(7)
O3 0.0185(10) 0.0187(10) 0.0153(10) 0.0033(8) -0.0002(8) 0.0054(9)
N1 0.0116(11) 0.0103(11) 0.0119(11) 0.0033(9) 0.0037(9) 0.0023(9)
C1 0.0131(13) 0.0129(13) 0.0114(13) 0.0005(11) 0.0028(10) -0.0021(11)
C2 0.0121(13) 0.0120(13) 0.0115(13) -0.0023(11) 0.0011(11) 0.0000(11)
C3 0.0159(14) 0.0074(12) 0.0103(12) 0.0008(10) 0.0043(11) 0.0011(11)
C4 0.0129(14) 0.0144(13) 0.0140(13) 0.0017(11) 0.0015(11) -0.0003(11)
C5 0.0178(14) 0.0139(13) 0.0114(13) 0.0003(11) -0.0027(11) -0.0007(11)
C6 0.0203(15) 0.0161(14) 0.0105(13) -0.0002(11) 0.0040(11) -0.0025(12)
C7 0.0136(14) 0.0132(13) 0.0153(13) -0.0007(11) 0.0043(11) -0.0024(11)
C8 0.0158(15) 0.0180(14) 0.0183(14) 0.0019(12) 0.0037(12) -0.0019(12)
C9 0.0169(14) 0.0170(14) 0.0177(14) -0.0015(12) 0.0024(12) -0.0029(12)
C10 0.0225(16) 0.0325(18) 0.0161(15) 0.0071(13) 0.0040(12) -0.0046(14)
C11 0.0096(11) 0.0139(12) 0.0132(11) 0.0010(13) 0.0012(9) -0.0008(13)
C12 0.0116(13) 0.0115(13) 0.0107(12) -0.0006(10) 0.0004(10) -0.0013(10)
C13 0.0108(13) 0.0131(13) 0.0116(13) 0.0001(10) 0.0007(10) 0.0003(10)
C14 0.0137(14) 0.0150(14) 0.0148(13) 0.0019(11) 0.0030(11) -0.0006(11)
C15 0.0173(15) 0.0123(12) 0.0200(14) 0.0022(11) 0.0008(12) 0.0029(11)
C16 0.0144(14) 0.0166(14) 0.0195(14) -0.0030(12) 0.0019(11) 0.0024(12)
C17 0.0133(14) 0.0162(14) 0.0161(14) -0.0008(11) 0.0034(11) -0.0020(11)
C18 0.0130(14) 0.0167(13) 0.0170(14) 0.0013(11) 0.0024(11) -0.0033(11)
C19 0.0160(14) 0.0127(14) 0.0152(14) 0.0005(11) 0.0006(11) -0.0010(11)
C20 0.0210(16) 0.0194(16) 0.0353(18) -0.0029(13) 0.0099(14) 0.0047(12)
C21 0.0123(13) 0.0089(12) 0.0177(13) 0.0042(11) 0.0037(11) 0.0011(11)
C22 0.0172(15) 0.0134(14) 0.0178(14) -0.0001(11) 0.0030(12) 0.0002(11)
C23 0.038(2) 0.0273(17) 0.0137(14) -0.0014(13) -0.0020(13) 0.0065(15)
C24 0.0233(17) 0.0231(16) 0.0244(16) -0.0034(13) 0.0077(13) 0.0015(13)
C25 0.0282(18) 0.0198(16) 0.0303(17) -0.0071(14) 0.0095(14) -0.0041(14)
C26 0.0237(17) 0.0178(15) 0.0293(17) 0.0050(13) 0.0001(13) 0.0106(13)
C27 0.0221(19) 0.032(2) 0.074(3) 0.001(2) 0.0071(19) 0.0053(16)

loop_
_atom_type_symbol
_atom_type_description
_atom_type_scat_dispersion_real
_atom_type_scat_dispersion_imag
_atom_type_scat_source
C C 0.0033 0.0016 'International Tables Vol C Tables 4.2.6.8 and 6.1.1.4'
H H 0.0000 0.0000 'International Tables Vol C Tables 4.2.6.8 and 6.1.1.4'
N N 0.0061 0.0033 'International Tables Vol C Tables 4.2.6.8 and 6.1.1.4'
O O 0.0106 0.0060 'International Tables Vol C Tables 4.2.6.8 and 6.1.1.4'
F F 0.0171 0.0103 'International Tables Vol C Tables 4.2.6.8 and 6.1.1.4'
W W -0.8490 6.8722 'International Tables Vol C Tables 4.2.6.8 and 6.1.1.4'

loop_
_geom_angle_atom_site_label_1
_geom_angle_atom_site_label_2
_geom_angle_atom_site_label_3
_geom_angle
C21 W1 O2 110.62(11)
C21 W1 O1 103.76(10)
O2 W1 O1 144.97(8)
C21 W1 N1 98.87(11)
O2 W1 N1 84.79(8)
O1 W1 N1 83.51(9)
C21 W1 O3 100.02(10)
O2 W1 O3 90.97(8)
O1 W1 O3 89.50(8)
N1 W1 O3 160.94(8)
C1 O1 W1 130.73(16)
C11 O2 W1 136.15(16)
C26 O3 C28' 114.4(3)
C26 O3 C28 111.0(3)
C28' O3 C28 27.1(3)
C26 O3 W1 124.91(17)
C28' O3 W1 120.6(3)
C28 O3 W1 119.1(3)
C13 N1 C3 117.0(2)
C13 N1 W1 123.92(17)
C3 N1 W1 117.86(17)
O1 C1 C2 115.4(2)
O1 C1 C9 104.3(2)
C2 C1 C9 108.3(2)
O1 C1 C8 106.4(2)
C2 C1 C8 113.0(2)
C9 C1 C8 109.0(2)
C7 C2 C3 118.4(2)
C7 C2 C1 119.8(2)
C3 C2 C1 121.6(2)
C4 C3 C2 118.6(2)
C4 C3 N1 118.8(2)
C2 C3 N1 122.7(2)
C5 C4 C3 121.5(3)
C5 C4 H4 119.2
C3 C4 H4 119.2
C4 C5 C6 120.9(3)
C4 C5 H5 119.6
C6 C5 H5 119.6
C7 C6 C5 117.8(2)
C7 C6 C10 121.5(3)
C5 C6 C10 120.7(3)
C6 C7 C2 122.8(3)
C6 C7 H7 118.6
C2 C7 H7 118.6
F1 C8 F2 107.0(2)
F1 C8 F3 107.2(2)
F2 C8 F3 106.3(2)
F1 C8 C1 110.9(2)
F2 C8 C1 110.9(2)
F3 C8 C1 114.1(2)
F4 C9 F6 106.7(2)
F4 C9 F5 106.9(2)
F6 C9 F5 106.4(2)
F4 C9 C1 111.9(2)
F6 C9 C1 110.5(2)
F5 C9 C1 114.0(2)
C6 C10 H10A 109.5
C6 C10 H10B 109.5
H10A C10 H10B 109.5
C6 C10 H10C 109.5
H10A C10 H10C 109.5
H10B C10 H10C 109.5
O2 C11 C12 111.5(2)
O2 C11 C19 110.1(2)
C12 C11 C19 109.3(2)
O2 C11 C18 104.1(2)
C12 C11 C18 112.9(2)
C19 C11 C18 108.9(2)
C17 C12 C13 119.1(2)
C17 C12 C11 120.9(2)
C13 C12 C11 120.0(2)
C14 C13 N1 120.0(2)
C14 C13 C12 117.2(2)
N1 C13 C12 122.8(2)
C15 C14 C13 122.2(3)
C15 C14 H14 118.9
C13 C14 H14 118.9
C14 C15 C16 121.3(3)
C14 C15 H15 119.4
C16 C15 H15 119.4
C15 C16 C17 117.3(3)
C15 C16 C20 121.3(3)
C17 C16 C20 121.4(3)
C16 C17 C12 122.9(3)
C16 C17 H17 118.5
C12 C17 H17 118.5
F8 C18 F7 106.9(2)
F8 C18 F9 106.6(2)
F7 C18 F9 107.3(2)
F8 C18 C11 111.1(2)
F7 C18 C11 110.4(2)
F9 C18 C11 114.2(2)
F12 C19 F11 107.5(2)
F12 C19 F10 107.1(2)
F11 C19 F10 106.6(2)
F12 C19 C11 111.4(2)
F11 C19 C11 112.2(2)
F10 C19 C11 111.7(2)
C16 C20 H20A 109.5
C16 C20 H20B 109.5
H20A C20 H20B 109.5
C16 C20 H20C 109.5
H20A C20 H20C 109.5
H20B C20 H20C 109.5
C22 C21 W1 171.2(2)
C21 C22 C24 110.5(2)
C21 C22 C23 108.8(2)
C24 C22 C23 109.9(2)
C21 C22 C25 108.7(2)
C24 C22 C25 109.2(2)
C23 C22 C25 109.8(3)
C22 C23 H23A 109.5
C22 C23 H23B 109.5
H23A C23 H23B 109.5
C22 C23 H23C 109.5
H23A C23 H23C 109.5
H23B C23 H23C 109.5
C22 C24 H24A 109.5
C22 C24 H24B 109.5
H24A C24 H24B 109.5
C22 C24 H24C 109.5
H24A C24 H24C 109.5
H24B C24 H24C 109.5
C22 C25 H25A 109.5
C22 C25 H25B 109.5
H25A C25 H25B 109.5
C22 C25 H25C 109.5
H25A C25 H25C 109.5
H25B C25 H25C 109.5
O3 C26 C27 111.5(3)
O3 C26 H26A 109.3
C27 C26 H26A 109.3
O3 C26 H26B 109.3
C27 C26 H26B 109.3
H26A C26 H26B 108.0
C26 C27 H27A 109.5
C26 C27 H27B 109.5
H27A C27 H27B 109.5
C26 C27 H27C 109.5
H27A C27 H27C 109.5
H27B C27 H27C 109.5
C29 C28 O3 112.6(5)
C29 C28 H28A 109.1
O3 C28 H28A 109.1
C29 C28 H28B 109.1
O3 C28 H28B 109.1
H28A C28 H28B 107.8
O3 C28' C29 110.3(4)
O3 C28' H28C 109.6
C29 C28' H28C 109.6
O3 C28' H28D 109.6
C29 C28' H28D 109.6
H28C C28' H28D 108.1
C28 C29 C28' 27.4(3)
C28 C29 H29A 109.5
C28' C29 H29A 116.1
C28 C29 H29B 109.5
C28' C29 H29B 125.3
H29A C29 H29B 109.5
C28 C29 H29C 109.5
C28' C29 H29C 82.5
H29A C29 H29C 109.5
H29B C29 H29C 109.5
C28 C29 H29D 117.0
C28' C29 H29D 109.5
H29A C29 H29D 27.9
H29B C29 H29D 124.8
H29C C29 H29D 81.9
C28 C29 H29E 82.4
C28' C29 H29E 109.5
H29A C29 H29E 82.0
H29B C29 H29E 48.9
H29C C29 H29E 158.3
H29D C29 H29E 109.5
C28 C29 H29F 124.5
C28' C29 H29F 109.5
H29A C29 H29F 125.6
H29B C29 H29F 60.6
H29C C29 H29F 48.9
H29D C29 H29F 109.5
H29E C29 H29F 109.5

loop_
_geom_bond_atom_site_label_1
_geom_bond_atom_site_label_2
_geom_bond_distance
W1 C21 1.754(3)
W1 O2 1.9419(18)
W1 O1 1.9462(18)
W1 N1 2.008(2)
W1 O3 2.1144(19)
F1 C8 1.332(3)
F2 C8 1.335(3)
F3 C8 1.340(3)
F4 C9 1.335(3)
F5 C9 1.340(3)
F6 C9 1.339(3)
F7 C18 1.336(3)
F8 C18 1.336(3)
F9 C18 1.340(3)
F10 C19 1.341(3)
F11 C19 1.335(3)
F12 C19 1.325(3)
O1 C1 1.385(3)
O2 C11 1.382(3)
O3 C26 1.473(3)
O3 C28' 1.474(6)
O3 C28 1.481(7)
N1 C13 1.409(3)
N1 C3 1.422(3)
C1 C2 1.538(4)
C1 C9 1.540(4)
C1 C8 1.554(4)
C2 C7 1.399(4)
C2 C3 1.405(4)
C3 C4 1.401(4)
C4 C5 1.371(4)
C4 H4 0.9500
C5 C6 1.391(4)
C5 H5 0.9500
C6 C7 1.383(4)
C6 C10 1.505(4)
C7 H7 0.9500
C10 H10A 0.9800
C10 H10B 0.9800
C10 H10C 0.9800
C11 C12 1.541(4)
C11 C19 1.544(4)
C11 C18 1.551(4)
C12 C17 1.397(4)
C12 C13 1.414(4)
C13 C14 1.406(4)
C14 C15 1.375(4)
C14 H14 0.9500
C15 C16 1.384(4)
C15 H15 0.9500
C16 C17 1.392(4)
C16 C20 1.507(4)
C17 H17 0.9500
C20 H20A 0.9800
C20 H20B 0.9800
C20 H20C 0.9800
C21 C22 1.494(4)
C22 C24 1.530(4)
C22 C23 1.534(4)
C22 C25 1.536(4)
C23 H23A 0.9800
C23 H23B 0.9800
C23 H23C 0.9800
C24 H24A 0.9800
C24 H24B 0.9800
C24 H24C 0.9800
C25 H25A 0.9800
C25 H25B 0.9800
C25 H25C 0.9800
C26 C27 1.488(5)
C26 H26A 0.9900
C26 H26B 0.9900
C27 H27A 0.9800
C27 H27B 0.9800
C27 H27C 0.9800
C28 C29 1.437(8)
C28 H28A 0.9900
C28 H28B 0.9900
C28' C29 1.483(7)
C28' H28C 0.9900
C28' H28D 0.9900
C29 H29A 0.9800
C29 H29B 0.9800
C29 H29C 0.9800
C29 H29D 0.9800
C29 H29E 0.9800
C29 H29F 0.9800
